data_7158957
loop_
_publ_author_name
'Li, Min'
'Chen, Yihua'
'Yan, Yinkun'
'Liu, Min'
'Huang, Min'
'Li, Wenzhe'
'Cao, Lianyi'
'Zhang, Xiao-Mei'

_publ_section_title
;
 Organocatalytic asymmetric synthesis of quaternary
 \a-isoxazole-\a-alkynylamino acid derivatives
;
_journal_name_full 'Organic &amp; Biomolecular Chemistry'
_journal_paper_doi 10.1039/D2OB01746F
_journal_year 2022
_chemical_formula_moiety 'C28 H30 I N3 O5'
_chemical_formula_sum 'C28 H30 I N3 O5'
_chemical_formula_weight 615.45
_space_group_crystal_system monoclinic
_space_group_IT_number 14
_space_group_name_Hall '-P 2ybc'
_space_group_name_H-M_alt 'P 1 21/c 1'
_atom_sites_solution_hydrogens geom
_atom_sites_solution_primary direct
_audit_creation_date 2021-04-11
_audit_creation_method
;
Olex2 1.2
(compiled 2018.05.29 svn.r3508 for OlexSys, GUI svn.r5506)
;
_audit_update_record
;
2022-02-28 deposited with the CCDC.	2022-10-25 downloaded from the CCDC.
;
_cell_angle_alpha 90
_cell_angle_beta 116.711(13)
_cell_angle_gamma 90
_cell_formula_units_Z 4
_cell_length_a 18.330(2)
_cell_length_b 10.0441(6)
_cell_length_c 16.8467(17)
_cell_measurement_reflns_used 2214
_cell_measurement_temperature 293(2)
_cell_measurement_theta_max 26.4230
_cell_measurement_theta_min 3.3820
_cell_volume 2770.6(5)
_computing_cell_refinement
;
CrysAlisPro, Agilent Technologies,
Version 1.171.37.34 (release 22-05-2014 CrysAlis171 .NET)
(compiled May 22 2014,16:03:01)
;
_computing_data_collection
;
CrysAlisPro, Agilent Technologies,
Version 1.171.37.34 (release 22-05-2014 CrysAlis171 .NET)
(compiled May 22 2014,16:03:01)
;
_computing_data_reduction
;
CrysAlisPro, Agilent Technologies,
Version 1.171.37.34 (release 22-05-2014 CrysAlis171 .NET)
(compiled May 22 2014,16:03:01)
;
_computing_molecular_graphics 'Olex2 (Dolomanov et al., 2009)'
_computing_publication_material 'Olex2 (Dolomanov et al., 2009)'
_computing_structure_refinement 'ShelXL (Sheldrick, 2015)'
_computing_structure_solution 'ShelXS (Sheldrick, 2008)'
_diffrn_ambient_temperature 293.15
_diffrn_detector 'CCD plate'
_diffrn_detector_area_resol_mean 16.0874
_diffrn_detector_type Eos
_diffrn_measured_fraction_theta_full 0.998
_diffrn_measured_fraction_theta_max 0.998
_diffrn_measurement_details
;
#__ type_ start__ end____ width___ exp.time_
  1 omega  -15.00   17.00   1.0000    2.0000
omega____ theta____ kappa____ phi______ frames
    -      -15.6336  -99.0000  -90.0000 32

#__ type_ start__ end____ width___ exp.time_
  2 omega  -21.00   24.00   1.0000    2.0000
omega____ theta____ kappa____ phi______ frames
    -       17.6648  -57.0000  -90.0000 45

#__ type_ start__ end____ width___ exp.time_
  3 omega   12.00   82.00   1.0000    2.0000
omega____ theta____ kappa____ phi______ frames
    -       17.6648   38.0000 -120.0000 70
;
_diffrn_measurement_device 'four-circle diffractometer'
_diffrn_measurement_device_type 'Xcalibur, Eos'
_diffrn_measurement_method '\w scans'
_diffrn_orient_matrix_UB_11 -0.0299464000
_diffrn_orient_matrix_UB_12 0.0143833000
_diffrn_orient_matrix_UB_13 -0.0437418000
_diffrn_orient_matrix_UB_21 0.0292224000
_diffrn_orient_matrix_UB_22 -0.0115310000
_diffrn_orient_matrix_UB_23 -0.0160214000
_diffrn_orient_matrix_UB_31 -0.0111920000
_diffrn_orient_matrix_UB_32 -0.0683098000
_diffrn_orient_matrix_UB_33 -0.0065515000
_diffrn_radiation_monochromator graphite
_diffrn_radiation_probe x-ray
_diffrn_radiation_type MoK\a
_diffrn_radiation_wavelength 0.71073
_diffrn_reflns_av_R_equivalents 0.0273
_diffrn_reflns_av_unetI/netI 0.0407
_diffrn_reflns_Laue_measured_fraction_full 0.998
_diffrn_reflns_Laue_measured_fraction_max 0.998
_diffrn_reflns_limit_h_max 22
_diffrn_reflns_limit_h_min -22
_diffrn_reflns_limit_k_max 12
_diffrn_reflns_limit_k_min -10
_diffrn_reflns_limit_l_max 21
_diffrn_reflns_limit_l_min -16
_diffrn_reflns_number 14402
_diffrn_reflns_point_group_measured_fraction_full 0.998
_diffrn_reflns_point_group_measured_fraction_max 0.998
_diffrn_reflns_theta_full 25.242
_diffrn_reflns_theta_max 26.371
_diffrn_reflns_theta_min 3.018
_diffrn_source 'Enhance (Mo) X-ray Source'
_exptl_absorpt_coefficient_mu 1.197
_exptl_absorpt_correction_T_max 1.00000
_exptl_absorpt_correction_T_min 0.75663
_exptl_absorpt_correction_type multi-scan
_exptl_absorpt_process_details
;
CrysAlisPro, Agilent Technologies,
Version 1.171.37.34 (release 22-05-2014 CrysAlis171 .NET)
(compiled May 22 2014,16:03:01)
Empirical absorption correction using spherical harmonics,
 implemented in SCALE3 ABSPACK scaling algorithm.
;
_exptl_crystal_density_diffrn 1.475
_exptl_crystal_density_method 'not measured'
_exptl_crystal_F_000 1248
_exptl_crystal_size_max 0.35
_exptl_crystal_size_mid 0.3
_exptl_crystal_size_min 0.25
_refine_diff_density_max 1.217
_refine_diff_density_min -1.217
_refine_diff_density_rms 0.084
_refine_ls_extinction_method none
_refine_ls_goodness_of_fit_ref 1.036
_refine_ls_hydrogen_treatment constr
_refine_ls_matrix_type full
_refine_ls_number_parameters 339
_refine_ls_number_reflns 5654
_refine_ls_number_restraints 0
_refine_ls_restrained_S_all 1.036
_refine_ls_R_factor_all 0.0686
_refine_ls_R_factor_gt 0.0463
_refine_ls_shift/su_max 0.002
_refine_ls_shift/su_mean 0.000
_refine_ls_structure_factor_coef Fsqd
_refine_ls_weighting_details 'w=1/[\s^2^(Fo^2^)+(0.0585P)^2^+2.0896P] where P=(Fo^2^+2Fc^2^)/3'
_refine_ls_weighting_scheme calc
_refine_ls_wR_factor_gt 0.1124
_refine_ls_wR_factor_ref 0.1283
_reflns_Friedel_coverage 0.000
_reflns_number_gt 4161
_reflns_number_total 5654
_reflns_threshold_expression 'I > 2\s(I)'
_cod_data_source_file d2ob01746f2.cif
_cod_data_source_block 210410_s1_lm
_cod_database_code 7158957
_shelx_shelxl_version_number 2018/3
_chemical_oxdiff_formula c12h12n2o3i1
_shelx_space_group_comment
;
The symmetry employed for this shelxl refinement is uniquely defined
by the following loop, which should always be used as a source of
symmetry information in preference to the above space-group names.
They are only intended as comments.
;
_shelx_estimated_absorpt_t_max 0.754
_shelx_estimated_absorpt_t_min 0.679
_reflns_odcompleteness_completeness 83.90
_reflns_odcompleteness_iscentric 1
_reflns_odcompleteness_theta 26.32
_olex2_refinement_description
;
1. Fixed Uiso
 At 1.2 times of:
  All C(H) groups, All C(H,H) groups, All N(H) groups
 At 1.5 times of:
  All C(H,H,H) groups
2.a Secondary CH2 refined with riding coordinates:
 C13(H13A,H13B), C21(H21A,H21B)
2.b Aromatic/amide H refined with riding coordinates:
 N3(H3), C16(H16), C17(H17), C18(H18), C19(H19), C20(H20), C24(H24), C25(H25),
 C26(H26), C27(H27), C28(H28)
2.c Idealised Me refined as rotating group:
 C9(H9A,H9B,H9C), C10(H10A,H10B,H10C), C11(H11A,H11B,H11C), C14(H14A,H14B,
 H14C), C22(H22A,H22B,H22C)
;
_olex2_submission_special_instructions 'No special instructions were received'

loop_
_space_group_symop_operation_xyz
'x, y, z'
'-x, y+1/2, -z+1/2'
'-x, -y, -z'
'x, -y-1/2, z-1/2'

loop_
_atom_site_label
_atom_site_type_symbol
_atom_site_fract_x
_atom_site_fract_y
_atom_site_fract_z
_atom_site_U_iso_or_equiv
_atom_site_adp_type
_atom_site_occupancy
_atom_site_site_symmetry_order
_atom_site_calc_flag
_atom_site_refinement_flags_posn
_atom_site_refinement_flags_adp
_atom_site_refinement_flags_occupancy
_atom_site_disorder_assembly
_atom_site_disorder_group
I1 I 0.29547(2) 1.23672(3) 0.33617(2) 0.05922(14) Uani 1 1 d . . . . .
O1 O 0.36307(17) 0.7838(3) 0.59764(18) 0.0540(7) Uani 1 1 d . . . . .
O2 O 0.22932(17) 1.1107(3) 0.55179(18) 0.0626(8) Uani 1 1 d . . . . .
O3 O 0.10073(16) 1.1716(3) 0.45483(19) 0.0574(8) Uani 1 1 d . . . . .
O4 O 0.15069(17) 0.9636(3) 0.25155(18) 0.0572(8) Uani 1 1 d . . . . .
O5 O 0.27607(17) 0.8751(3) 0.30584(18) 0.0538(7) Uani 1 1 d . . . . .
N1 N 0.39617(18) 1.0003(4) 0.5757(2) 0.0464(8) Uani 1 1 d . . . . .
N2 N 0.3012(2) 0.6879(4) 0.5494(2) 0.0549(9) Uani 1 1 d . . . . .
N3 N 0.17271(19) 1.0556(3) 0.4057(2) 0.0454(8) Uani 1 1 d . . . . .
H3 H 0.128159 1.056351 0.356834 0.054 Uiso 1 1 calc R . . . .
C1 C 0.3142(2) 1.0916(4) 0.4325(2) 0.0401(8) Uani 1 1 d . . . . .
C2 C 0.2451(2) 0.9924(4) 0.4069(2) 0.0382(8) Uani 1 1 d . . . . .
C3 C 0.2769(2) 0.8805(4) 0.4719(2) 0.0384(8) Uani 1 1 d . . . . .
C4 C 0.2519(2) 0.7480(4) 0.4757(3) 0.0426(9) Uani 1 1 d . . . . .
C5 C 0.3456(2) 0.8942(4) 0.5485(2) 0.0438(9) Uani 1 1 d . . . . .
C6 C 0.3788(2) 1.1018(4) 0.5125(2) 0.0406(8) Uani 1 1 d . . . . .
C7 C 0.1734(2) 1.1129(4) 0.4787(3) 0.0479(10) Uani 1 1 d . . . . .
C8 C 0.0836(3) 1.2411(4) 0.5217(3) 0.0610(13) Uani 1 1 d . . . . .
C9 C -0.0044(3) 1.2859(7) 0.4650(4) 0.097(2) Uani 1 1 d . . . . .
H9A H -0.006112 1.347319 0.420543 0.145 Uiso 1 1 calc GR . . . .
H9B H -0.024628 1.328615 0.502102 0.145 Uiso 1 1 calc GR . . . .
H9C H -0.037656 1.209818 0.436719 0.145 Uiso 1 1 calc GR . . . .
C10 C 0.1396(4) 1.3577(5) 0.5593(4) 0.0846(17) Uani 1 1 d . . . . .
H10A H 0.194893 1.326735 0.591017 0.127 Uiso 1 1 calc GR . . . .
H10B H 0.124829 1.405734 0.599219 0.127 Uiso 1 1 calc GR . . . .
H10C H 0.135089 1.415384 0.511897 0.127 Uiso 1 1 calc GR . . . .
C11 C 0.0878(4) 1.1435(6) 0.5915(4) 0.0844(16) Uani 1 1 d . . . . .
H11A H 0.052552 1.069357 0.563374 0.127 Uiso 1 1 calc GR . . . .
H11B H 0.070661 1.186462 0.631178 0.127 Uiso 1 1 calc GR . . . .
H11C H 0.142936 1.112468 0.624354 0.127 Uiso 1 1 calc GR . . . .
C12 C 0.2168(2) 0.9419(4) 0.3111(2) 0.0422(9) Uani 1 1 d . . . . .
C13 C 0.2611(3) 0.8244(5) 0.2191(3) 0.0676(13) Uani 1 1 d . . . . .
H13A H 0.311030 0.829505 0.212779 0.081 Uiso 1 1 calc R . . . .
H13B H 0.220380 0.879492 0.173274 0.081 Uiso 1 1 calc R . . . .
C14 C 0.2327(4) 0.6871(6) 0.2069(4) 0.0837(16) Uani 1 1 d . . . . .
H14A H 0.225244 0.655718 0.149954 0.125 Uiso 1 1 calc GR . . . .
H14B H 0.181671 0.682507 0.209949 0.125 Uiso 1 1 calc GR . . . .
H14C H 0.272375 0.632607 0.252823 0.125 Uiso 1 1 calc GR . . . .
C15 C 0.1820(2) 0.6722(4) 0.4103(3) 0.0447(9) Uani 1 1 d . . . . .
C16 C 0.1059(3) 0.7311(4) 0.3647(4) 0.0631(13) Uani 1 1 d . . . . .
H16 H 0.098455 0.819721 0.375358 0.076 Uiso 1 1 calc R . . . .
C17 C 0.0416(3) 0.6590(5) 0.3042(4) 0.0860(18) Uani 1 1 d . . . . .
H17 H -0.009205 0.699210 0.273655 0.103 Uiso 1 1 calc R . . . .
C18 C 0.0513(3) 0.5291(5) 0.2881(4) 0.0826(17) Uani 1 1 d . . . . .
H18 H 0.007173 0.480575 0.247224 0.099 Uiso 1 1 calc R . . . .
C19 C 0.1258(3) 0.4705(5) 0.3320(4) 0.0768(15) Uani 1 1 d . . . . .
H19 H 0.132429 0.381755 0.320921 0.092 Uiso 1 1 calc R . . . .
C20 C 0.1912(3) 0.5411(4) 0.3926(3) 0.0612(12) Uani 1 1 d . . . . .
H20 H 0.241946 0.500280 0.421805 0.073 Uiso 1 1 calc R . . . .
C21 C 0.4563(2) 1.0114(5) 0.6698(3) 0.0587(12) Uani 1 1 d . . . . .
H21A H 0.433246 0.975000 0.706872 0.070 Uiso 1 1 calc R . . . .
H21B H 0.468692 1.104565 0.685137 0.070 Uiso 1 1 calc R . . . .
C22 C 0.5347(3) 0.9372(7) 0.6879(4) 0.107(2) Uani 1 1 d . . . . .
H22A H 0.551962 0.960939 0.643711 0.160 Uiso 1 1 calc GR . . . .
H22B H 0.525064 0.843071 0.685669 0.160 Uiso 1 1 calc GR . . . .
H22C H 0.576557 0.960983 0.745672 0.160 Uiso 1 1 calc GR . . . .
C23 C 0.4350(2) 1.2168(4) 0.5418(3) 0.0437(9) Uani 1 1 d . . . . .
C24 C 0.4101(3) 1.3335(4) 0.5657(3) 0.0559(11) Uani 1 1 d . . . . .
H24 H 0.358286 1.339073 0.562874 0.067 Uiso 1 1 calc R . . . .
C25 C 0.4615(3) 1.4408(5) 0.5937(3) 0.0636(13) Uani 1 1 d . . . . .
H25 H 0.444313 1.519428 0.609174 0.076 Uiso 1 1 calc R . . . .
C26 C 0.5382(3) 1.4331(5) 0.5989(3) 0.0643(13) Uani 1 1 d . . . . .
H26 H 0.573237 1.505774 0.619000 0.077 Uiso 1 1 calc R . . . .
C27 C 0.5633(3) 1.3182(5) 0.5747(3) 0.0621(12) Uani 1 1 d . . . . .
H27 H 0.615011 1.313500 0.577366 0.075 Uiso 1 1 calc R . . . .
C28 C 0.5120(2) 1.2100(4) 0.5464(3) 0.0519(10) Uani 1 1 d . . . . .
H28 H 0.529177 1.131982 0.530230 0.062 Uiso 1 1 calc R . . . .

loop_
_atom_site_aniso_label
_atom_site_aniso_U_11
_atom_site_aniso_U_22
_atom_site_aniso_U_33
_atom_site_aniso_U_23
_atom_site_aniso_U_13
_atom_site_aniso_U_12
I1 0.0606(2) 0.0521(2) 0.0499(2) 0.00749(13) 0.01150(15) -0.00167(13)
O1 0.0531(17) 0.0669(18) 0.0363(15) 0.0122(14) 0.0149(13) 0.0051(15)
O2 0.0475(17) 0.091(2) 0.0405(16) -0.0151(16) 0.0119(14) 0.0169(16)
O3 0.0450(15) 0.071(2) 0.0514(17) -0.0144(15) 0.0173(13) 0.0179(15)
O4 0.0487(16) 0.074(2) 0.0363(15) -0.0053(14) 0.0078(13) 0.0031(15)
O5 0.0627(18) 0.0625(18) 0.0407(15) -0.0071(14) 0.0271(14) 0.0120(14)
N1 0.0363(17) 0.062(2) 0.0330(17) -0.0010(16) 0.0088(14) 0.0022(15)
N2 0.057(2) 0.060(2) 0.050(2) 0.0104(19) 0.0261(18) 0.0030(18)
N3 0.0327(16) 0.0562(19) 0.0395(18) -0.0102(15) 0.0093(14) 0.0084(15)
C1 0.0377(19) 0.042(2) 0.036(2) -0.0025(16) 0.0123(16) 0.0040(16)
C2 0.0336(18) 0.046(2) 0.0332(19) -0.0034(16) 0.0139(16) 0.0060(16)
C3 0.0389(19) 0.045(2) 0.0322(19) 0.0004(16) 0.0164(16) 0.0086(16)
C4 0.045(2) 0.052(2) 0.039(2) 0.0040(18) 0.0257(18) 0.0090(17)
C5 0.046(2) 0.055(2) 0.033(2) 0.0061(18) 0.0198(17) 0.0095(19)
C6 0.0346(19) 0.049(2) 0.038(2) -0.0041(17) 0.0159(16) 0.0053(16)
C7 0.040(2) 0.052(2) 0.051(2) -0.007(2) 0.0192(19) 0.0071(18)
C8 0.058(3) 0.066(3) 0.059(3) -0.009(2) 0.027(2) 0.021(2)
C9 0.071(4) 0.121(5) 0.097(5) -0.005(4) 0.037(3) 0.047(3)
C10 0.109(4) 0.065(3) 0.087(4) -0.026(3) 0.051(4) -0.005(3)
C11 0.097(4) 0.085(4) 0.090(4) 0.005(3) 0.059(4) 0.019(3)
C12 0.048(2) 0.043(2) 0.037(2) -0.0025(17) 0.0196(19) 0.0011(17)
C13 0.094(4) 0.074(3) 0.048(3) -0.012(2) 0.043(3) 0.008(3)
C14 0.104(4) 0.087(4) 0.065(3) -0.027(3) 0.042(3) -0.018(3)
C15 0.046(2) 0.049(2) 0.045(2) 0.0030(19) 0.0260(18) 0.0016(19)
C16 0.050(3) 0.053(3) 0.085(4) -0.011(2) 0.029(3) 0.004(2)
C17 0.047(3) 0.068(3) 0.119(5) -0.022(3) 0.017(3) 0.008(2)
C18 0.053(3) 0.068(3) 0.108(4) -0.019(3) 0.020(3) -0.007(3)
C19 0.071(3) 0.052(3) 0.097(4) -0.015(3) 0.028(3) 0.002(2)
C20 0.053(3) 0.051(3) 0.070(3) -0.001(2) 0.019(2) 0.005(2)
C21 0.048(2) 0.088(3) 0.029(2) 0.001(2) 0.0074(18) 0.001(2)
C22 0.069(4) 0.153(6) 0.077(4) 0.028(4) 0.014(3) 0.016(4)
C23 0.036(2) 0.054(2) 0.035(2) -0.0058(18) 0.0106(16) 0.0016(17)
C24 0.047(2) 0.063(3) 0.053(3) -0.011(2) 0.018(2) 0.004(2)
C25 0.072(3) 0.056(3) 0.050(3) -0.011(2) 0.015(2) 0.006(2)
C26 0.066(3) 0.061(3) 0.050(3) -0.003(2) 0.013(2) -0.015(2)
C27 0.043(2) 0.075(3) 0.062(3) 0.004(3) 0.018(2) -0.006(2)
C28 0.045(2) 0.057(2) 0.049(2) -0.003(2) 0.0161(19) 0.006(2)

loop_
_atom_type_symbol
_atom_type_description
_atom_type_scat_dispersion_real
_atom_type_scat_dispersion_imag
_atom_type_scat_source
C C 0.0033 0.0016 'International Tables Vol C Tables 4.2.6.8 and 6.1.1.4'
H H 0.0000 0.0000 'International Tables Vol C Tables 4.2.6.8 and 6.1.1.4'
I I -0.4742 1.8119 'International Tables Vol C Tables 4.2.6.8 and 6.1.1.4'
N N 0.0061 0.0033 'International Tables Vol C Tables 4.2.6.8 and 6.1.1.4'
O O 0.0106 0.0060 'International Tables Vol C Tables 4.2.6.8 and 6.1.1.4'

loop_
_geom_angle_atom_site_label_1
_geom_angle_atom_site_label_2
_geom_angle_atom_site_label_3
_geom_angle
_geom_angle_site_symmetry_1
_geom_angle_site_symmetry_3
_geom_angle_publ_flag
C5 O1 N2 107.4(3) . . ?
C7 O3 C8 120.2(3) . . ?
C12 O5 C13 117.3(3) . . ?
C5 N1 C6 115.4(3) . . ?
C5 N1 C21 119.5(3) . . ?
C6 N1 C21 124.5(3) . . ?
C4 N2 O1 105.2(3) . . ?
C7 N3 C2 122.3(3) . . ?
C2 C1 I1 114.4(2) . . ?
C6 C1 I1 119.3(3) . . ?
C6 C1 C2 125.8(3) . . ?
N3 C2 C1 110.9(3) . . ?
N3 C2 C3 112.9(3) . . ?
N3 C2 C12 104.6(3) . . ?
C1 C2 C12 111.1(3) . . ?
C3 C2 C1 106.6(3) . . ?
C3 C2 C12 110.9(3) . . ?
C4 C3 C2 135.4(3) . . ?
C5 C3 C2 121.0(3) . . ?
C5 C3 C4 103.6(3) . . ?
N2 C4 C3 112.1(4) . . ?
N2 C4 C15 118.0(4) . . ?
C3 C4 C15 129.9(3) . . ?
O1 C5 N1 120.6(3) . . ?
O1 C5 C3 111.7(4) . . ?
C3 C5 N1 127.6(4) . . ?
N1 C6 C23 115.3(3) . . ?
C1 C6 N1 120.3(4) . . ?
C1 C6 C23 124.3(4) . . ?
O2 C7 O3 126.3(4) . . ?
O2 C7 N3 125.5(4) . . ?
O3 C7 N3 108.2(3) . . ?
O3 C8 C9 100.9(4) . . ?
O3 C8 C10 110.6(4) . . ?
O3 C8 C11 109.6(4) . . ?
C10 C8 C9 111.4(4) . . ?
C10 C8 C11 113.2(5) . . ?
C11 C8 C9 110.5(5) . . ?
O4 C12 O5 126.4(4) . . ?
O4 C12 C2 123.8(4) . . ?
O5 C12 C2 109.8(3) . . ?
O5 C13 C14 111.6(4) . . ?
C16 C15 C4 121.0(4) . . ?
C20 C15 C4 120.5(4) . . ?
C20 C15 C16 118.6(4) . . ?
C17 C16 C15 120.1(4) . . ?
C18 C17 C16 120.7(5) . . ?
C17 C18 C19 119.7(5) . . ?
C18 C19 C20 120.6(5) . . ?
C19 C20 C15 120.3(4) . . ?
N1 C21 C22 111.2(4) . . ?
C24 C23 C6 119.2(4) . . ?
C28 C23 C6 121.5(4) . . ?
C28 C23 C24 119.3(4) . . ?
C25 C24 C23 120.1(4) . . ?
C24 C25 C26 120.4(4) . . ?
C27 C26 C25 120.0(4) . . ?
C26 C27 C28 120.0(4) . . ?
C27 C28 C23 120.2(4) . . ?

loop_
_geom_bond_atom_site_label_1
_geom_bond_atom_site_label_2
_geom_bond_distance
_geom_bond_site_symmetry_2
_geom_bond_publ_flag
I1 C1 2.092(4) . ?
O1 N2 1.430(5) . ?
O1 C5 1.334(5) . ?
O2 C7 1.197(4) . ?
O3 C7 1.343(4) . ?
O3 C8 1.474(5) . ?
O4 C12 1.195(4) . ?
O5 C12 1.313(4) . ?
O5 C13 1.453(5) . ?
N1 C5 1.350(5) . ?
N1 C6 1.403(5) . ?
N1 C21 1.472(5) . ?
N2 C4 1.310(5) . ?
N3 C2 1.462(5) . ?
N3 C7 1.354(5) . ?
C1 C2 1.513(5) . ?
C1 C6 1.340(5) . ?
C2 C3 1.493(5) . ?
C2 C12 1.542(5) . ?
C3 C4 1.418(5) . ?
C3 C5 1.346(5) . ?
C4 C15 1.471(6) . ?
C6 C23 1.477(5) . ?
C8 C9 1.526(7) . ?
C8 C10 1.498(7) . ?
C8 C11 1.505(7) . ?
C13 C14 1.455(8) . ?
C15 C16 1.387(6) . ?
C15 C20 1.377(6) . ?
C16 C17 1.368(7) . ?
C17 C18 1.360(7) . ?
C18 C19 1.360(7) . ?
C19 C20 1.372(6) . ?
C21 C22 1.523(7) . ?
C23 C24 1.382(6) . ?
C23 C28 1.379(6) . ?
C24 C25 1.369(6) . ?
C25 C26 1.370(7) . ?
C26 C27 1.370(7) . ?
C27 C28 1.375(6) . ?

loop_
_geom_torsion_atom_site_label_1
_geom_torsion_atom_site_label_2
_geom_torsion_atom_site_label_3
_geom_torsion_atom_site_label_4
_geom_torsion
_geom_torsion_site_symmetry_1
_geom_torsion_site_symmetry_2
_geom_torsion_site_symmetry_3
_geom_torsion_site_symmetry_4
_geom_torsion_publ_flag
I1 C1 C2 N3 -70.0(3) . . . . ?
I1 C1 C2 C3 166.8(2) . . . . ?
I1 C1 C2 C12 45.9(4) . . . . ?
I1 C1 C6 N1 -175.0(3) . . . . ?
I1 C1 C6 C23 6.1(5) . . . . ?
O1 N2 C4 C3 -0.5(4) . . . . ?
O1 N2 C4 C15 178.6(3) . . . . ?
N1 C6 C23 C24 -103.0(4) . . . . ?
N1 C6 C23 C28 76.5(5) . . . . ?
N2 O1 C5 N1 -176.8(3) . . . . ?
N2 O1 C5 C3 0.7(4) . . . . ?
N2 C4 C15 C16 139.2(4) . . . . ?
N2 C4 C15 C20 -41.2(6) . . . . ?
N3 C2 C3 C4 74.0(5) . . . . ?
N3 C2 C3 C5 -106.3(4) . . . . ?
N3 C2 C12 O4 5.1(5) . . . . ?
N3 C2 C12 O5 -175.9(3) . . . . ?
C1 C2 C3 C4 -164.1(4) . . . . ?
C1 C2 C3 C5 15.7(4) . . . . ?
C1 C2 C12 O4 -114.5(4) . . . . ?
C1 C2 C12 O5 64.4(4) . . . . ?
C1 C6 C23 C24 76.0(5) . . . . ?
C1 C6 C23 C28 -104.5(5) . . . . ?
C2 N3 C7 O2 -5.4(7) . . . . ?
C2 N3 C7 O3 174.8(3) . . . . ?
C2 C1 C6 N1 13.4(6) . . . . ?
C2 C1 C6 C23 -165.5(3) . . . . ?
C2 C3 C4 N2 -179.3(4) . . . . ?
C2 C3 C4 C15 1.7(7) . . . . ?
C2 C3 C5 O1 179.3(3) . . . . ?
C2 C3 C5 N1 -3.5(6) . . . . ?
C3 C2 C12 O4 127.1(4) . . . . ?
C3 C2 C12 O5 -53.9(4) . . . . ?
C3 C4 C15 C16 -41.8(6) . . . . ?
C3 C4 C15 C20 137.8(4) . . . . ?
C4 C3 C5 O1 -0.9(4) . . . . ?
C4 C3 C5 N1 176.3(4) . . . . ?
C4 C15 C16 C17 -180.0(5) . . . . ?
C4 C15 C20 C19 179.5(4) . . . . ?
C5 O1 N2 C4 -0.1(4) . . . . ?
C5 N1 C6 C1 2.1(5) . . . . ?
C5 N1 C6 C23 -178.9(3) . . . . ?
C5 N1 C21 C22 86.1(5) . . . . ?
C5 C3 C4 N2 0.9(4) . . . . ?
C5 C3 C4 C15 -178.1(4) . . . . ?
C6 N1 C5 O1 170.0(3) . . . . ?
C6 N1 C5 C3 -7.0(6) . . . . ?
C6 N1 C21 C22 -103.1(5) . . . . ?
C6 C1 C2 N3 102.1(4) . . . . ?
C6 C1 C2 C3 -21.2(5) . . . . ?
C6 C1 C2 C12 -142.1(4) . . . . ?
C6 C23 C24 C25 179.5(4) . . . . ?
C6 C23 C28 C27 -179.4(4) . . . . ?
C7 O3 C8 C9 -178.4(4) . . . . ?
C7 O3 C8 C10 63.6(5) . . . . ?
C7 O3 C8 C11 -61.9(6) . . . . ?
C7 N3 C2 C1 -60.1(5) . . . . ?
C7 N3 C2 C3 59.5(5) . . . . ?
C7 N3 C2 C12 -179.9(4) . . . . ?
C8 O3 C7 O2 -0.6(7) . . . . ?
C8 O3 C7 N3 179.2(4) . . . . ?
C12 O5 C13 C14 -94.8(5) . . . . ?
C12 C2 C3 C4 -43.0(6) . . . . ?
C12 C2 C3 C5 136.7(4) . . . . ?
C13 O5 C12 O4 1.2(6) . . . . ?
C13 O5 C12 C2 -177.7(3) . . . . ?
C15 C16 C17 C18 0.3(9) . . . . ?
C16 C15 C20 C19 -0.9(7) . . . . ?
C16 C17 C18 C19 -0.6(10) . . . . ?
C17 C18 C19 C20 0.2(10) . . . . ?
C18 C19 C20 C15 0.6(8) . . . . ?
C20 C15 C16 C17 0.4(8) . . . . ?
C21 N1 C5 O1 -18.4(5) . . . . ?
C21 N1 C5 C3 164.6(4) . . . . ?
C21 N1 C6 C1 -169.0(4) . . . . ?
C21 N1 C6 C23 10.0(5) . . . . ?
C23 C24 C25 C26 -0.6(7) . . . . ?
C24 C23 C28 C27 0.1(6) . . . . ?
C24 C25 C26 C27 1.2(7) . . . . ?
C25 C26 C27 C28 -1.0(7) . . . . ?
C26 C27 C28 C23 0.4(7) . . . . ?
C28 C23 C24 C25 0.0(6) . . . . ?
